data_4074689
loop_
_publ_author_name
'Paul, Fr\'ed\'eric'
'Ellis, Benjamin G.'
'Bruce, Michael I.'
'Toupet, Loic'
'Roisnel, Thierry'
'Costuas, Karine'
'Halet, Jean-Fran\,cois'
'Lapinte, Claude'

_publ_section_title
;
 Bonding and Substituent Effects in Electron-Rich Mononuclear Ruthenium
 \s-Arylacetylides of the Formula
 [(\h2-dppe)(\h5-C5Me5)Ru(C&#x22EE;C)-1,4-(C6H4)X][PF6]n(n= 0, 1; X = NO2,
 CN, F, H, OMe, NH2)
;
_journal_issue 3
_journal_name_full Organometallics
_journal_page_first 649
_journal_paper_doi 10.1021/om050799t
_journal_volume 25
_journal_year 2006
_chemical_compound_source 'synthesis as described'
_chemical_formula_moiety 'C44 H44 P2 Ru1, H2 O1'
_chemical_formula_sum 'C44 H46 O P2 Ru'
_chemical_formula_weight 753.82
_chemical_name_systematic
;
 ?
;
_space_group_IT_number 2
_symmetry_cell_setting triclinic
_symmetry_Int_Tables_number 2
_symmetry_space_group_name_Hall '-P 1'
_symmetry_space_group_name_H-M 'P -1'
_atom_sites_solution_hydrogens geom
_atom_sites_solution_primary direct
_atom_sites_solution_secondary difmap
_audit_conform_dict_location ftp://ftp.iucr.org/pub/cif_core.dic
_audit_conform_dict_name cif_core.dic
_audit_conform_dict_version 2.3
_audit_creation_date 2005-11-17T12:23:08-00:00
_audit_creation_method 'WinGX routine CIF_UPDATE'
_cell_angle_alpha 73.609(2)
_cell_angle_beta 89.080(2)
_cell_angle_gamma 61.6440(10)
_cell_formula_units_Z 2
_cell_length_a 12.0259(3)
_cell_length_b 12.0721(3)
_cell_length_c 15.6709(4)
_cell_measurement_reflns_used 7146
_cell_measurement_temperature 293(2)
_cell_measurement_theta_max 30.508
_cell_measurement_theta_min 2.91
_cell_measurement_wavelength 0.71073
_cell_volume 1901.88(9)
_computing_cell_refinement 'HKL Scalepack (Otwinowski & Minor 1997)'
_computing_data_collection 'Collect (Nonius BV, 1997-2000)'
_computing_data_reduction 'HKL Denzo and Scalepack (Otwinowski & Minor 1997)'
_computing_molecular_graphics 'Ortep-3 for Windows (Farrugia, 1997)'
_computing_publication_material 'WinGX publication routines (Farrugia, 1999)'
_computing_structure_refinement 'SHELXL-97 (Sheldrick, 1997)'
_computing_structure_solution 'SIR97 (Altomare, 1999)'
_diffrn_ambient_temperature 293(2)
_diffrn_detector 'CCD plate'
_diffrn_detector_area_resol_mean 9
_diffrn_measured_fraction_theta_full 0.982
_diffrn_measured_fraction_theta_max 0.974
_diffrn_measurement_device '95mm CCD camera on \k-goniostat'
_diffrn_measurement_device_type KappaCCD
_diffrn_measurement_method 'CCD rotation images, thick slices'
_diffrn_orient_matrix_type 'by Nonius Collect from scalepack cell'
_diffrn_orient_matrix_UB_11 -0.179003E-1
_diffrn_orient_matrix_UB_12 0.840103E-1
_diffrn_orient_matrix_UB_13 -0.474528E-1
_diffrn_orient_matrix_UB_21 0.87298E-1
_diffrn_orient_matrix_UB_22 -0.163748E-1
_diffrn_orient_matrix_UB_23 0.177745E-1
_diffrn_orient_matrix_UB_31 0.341347E-1
_diffrn_orient_matrix_UB_32 -0.499046E-1
_diffrn_orient_matrix_UB_33 -0.440995E-1
_diffrn_radiation_monochromator graphite
_diffrn_radiation_probe x-ray
_diffrn_radiation_type MoK\a
_diffrn_radiation_wavelength 0.71073
_diffrn_reflns_av_R_equivalents 0.0281
_diffrn_reflns_av_unetI/netI 0.0546
_diffrn_reflns_limit_h_max 15
_diffrn_reflns_limit_h_min -15
_diffrn_reflns_limit_k_max 15
_diffrn_reflns_limit_k_min -15
_diffrn_reflns_limit_l_max 20
_diffrn_reflns_limit_l_min -20
_diffrn_reflns_number 13286
_diffrn_reflns_theta_full 25
_diffrn_reflns_theta_max 27.51
_diffrn_reflns_theta_min 3.4
_diffrn_source 'Enraf Nonius FR590'
_exptl_absorpt_coefficient_mu 0.529
_exptl_absorpt_correction_type none
_exptl_crystal_colour yellow
_exptl_crystal_density_diffrn 1.316
_exptl_crystal_density_method 'not measured'
_exptl_crystal_description prism
_exptl_crystal_F_000 784
_exptl_crystal_size_max 0.60
_exptl_crystal_size_mid 0.36
_exptl_crystal_size_min 0.3
_refine_diff_density_max 1.089
_refine_diff_density_min -0.701
_refine_diff_density_rms 0.098
_refine_ls_extinction_coef 0.0149(17)
_refine_ls_extinction_expression Fc^*^=kFc[1+0.001xFc^2^\l^3^/sin(2\q)]^-1/4^
_refine_ls_extinction_method SHELXL
_refine_ls_goodness_of_fit_ref 1.059
_refine_ls_hydrogen_treatment constr
_refine_ls_matrix_type full
_refine_ls_number_parameters 448
_refine_ls_number_reflns 8516
_refine_ls_number_restraints 0
_refine_ls_restrained_S_all 1.059
_refine_ls_R_factor_all 0.0631
_refine_ls_R_factor_gt 0.0481
_refine_ls_shift/su_max 0.002
_refine_ls_shift/su_mean 0
_refine_ls_structure_factor_coef Fsqd
_refine_ls_weighting_details 'calc w=1/[\s^2^(Fo^2^)+(0.0794P)^2^+1.2124P] where P=(Fo^2^+2Fc^2^)/3'
_refine_ls_weighting_scheme calc
_refine_ls_wR_factor_gt 0.1334
_refine_ls_wR_factor_ref 0.1457
_reflns_number_gt 6908
_reflns_number_total 8516
_reflns_threshold_expression >2sigma(I)
_cod_data_source_file om050799tsi20051117_123546.cif
_cod_data_source_block ben2
_cod_original_cell_volume 1901.88(8)
_cod_database_code 4074689

loop_
_symmetry_equiv_pos_as_xyz
'x, y, z'
'-x, -y, -z'

loop_
_atom_site_label
_atom_site_type_symbol
_atom_site_fract_x
_atom_site_fract_y
_atom_site_fract_z
_atom_site_U_iso_or_equiv
_atom_site_adp_type
_atom_site_occupancy
_atom_site_symmetry_multiplicity
_atom_site_calc_flag
_atom_site_refinement_flags
Ru1 Ru 0.71526(2) 0.30758(2) 0.749214(16) 0.03272(12) Uani 1 1 d .
P1 P 0.87778(9) 0.30816(8) 0.81948(6) 0.0350(2) Uani 1 1 d .
P2 P 0.85704(9) 0.09137(8) 0.77413(6) 0.0377(2) Uani 1 1 d .
C1 C 0.9680(4) 0.0358(3) 0.8756(2) 0.0435(8) Uani 1 1 d .
H1A H 0.9256 0.0292 0.9285 0.052 Uiso 1 1 calc R
H1B H 1.0406 -0.0506 0.8817 0.052 Uiso 1 1 calc R
C2 C 1.0123(4) 0.1376(4) 0.8662(3) 0.0459(8) Uani 1 1 d .
H2A H 1.0777 0.1229 0.827 0.055 Uiso 1 1 calc R
H2B H 1.0493 0.1265 0.9246 0.055 Uiso 1 1 calc R
C10 C 0.8474(4) 0.3740(4) 0.9149(2) 0.0443(8) Uani 1 1 d .
C11 C 0.9467(5) 0.3529(5) 0.9726(3) 0.0591(11) Uani 1 1 d .
H11 H 1.0306 0.3033 0.9636 0.071 Uiso 1 1 calc R
C12 C 0.9224(6) 0.4049(6) 1.0441(3) 0.0738(14) Uani 1 1 d .
H12 H 0.9897 0.3873 1.0837 0.089 Uiso 1 1 calc R
C13 C 0.7989(6) 0.4821(6) 1.0557(3) 0.0749(15) Uani 1 1 d .
H13 H 0.7823 0.5193 1.1021 0.09 Uiso 1 1 calc R
C14 C 0.6999(5) 0.5043(5) 0.9988(3) 0.0676(13) Uani 1 1 d .
H14 H 0.6161 0.5565 1.0068 0.081 Uiso 1 1 calc R
C15 C 0.7241(4) 0.4489(4) 0.9289(3) 0.0516(9) Uani 1 1 d .
H15 H 0.6564 0.4628 0.8916 0.062 Uiso 1 1 calc R
C20 C 0.9556(4) 0.3972(4) 0.7542(2) 0.0418(7) Uani 1 1 d .
C21 C 1.0405(4) 0.3444(4) 0.6970(3) 0.0566(10) Uani 1 1 d .
H21 H 1.0623 0.2605 0.6947 0.068 Uiso 1 1 calc R
C22 C 1.0930(6) 0.4144(6) 0.6434(4) 0.0781(15) Uani 1 1 d .
H22 H 1.1497 0.377 0.6056 0.094 Uiso 1 1 calc R
C23 C 1.0625(6) 0.5377(6) 0.6454(4) 0.0846(17) Uani 1 1 d .
H23 H 1.0969 0.585 0.6084 0.102 Uiso 1 1 calc R
C24 C 0.9804(6) 0.5914(5) 0.7027(4) 0.0817(16) Uani 1 1 d .
H24 H 0.9607 0.6746 0.7054 0.098 Uiso 1 1 calc R
C25 C 0.9271(5) 0.5218(4) 0.7562(3) 0.0581(11) Uani 1 1 d .
H25 H 0.8711 0.5594 0.7943 0.07 Uiso 1 1 calc R
C30 C 0.9662(4) 0.0378(4) 0.6928(3) 0.0478(9) Uani 1 1 d .
C31 C 1.0462(5) -0.0963(5) 0.7029(4) 0.0670(12) Uani 1 1 d .
H31 H 1.0434 -0.161 0.7507 0.08 Uiso 1 1 calc R
C32 C 1.1294(5) -0.1322(6) 0.6415(4) 0.0820(16) Uani 1 1 d .
H32 H 1.1803 -0.2213 0.6467 0.098 Uiso 1 1 calc R
C33 C 1.1376(5) -0.0383(7) 0.5734(4) 0.0829(17) Uani 1 1 d .
H33 H 1.196 -0.064 0.5337 0.099 Uiso 1 1 calc R
C34 C 1.0616(5) 0.0922(6) 0.5631(3) 0.0733(13) Uani 1 1 d .
H34 H 1.0677 0.1559 0.5165 0.088 Uiso 1 1 calc R
C35 C 0.9746(4) 0.1301(4) 0.6227(3) 0.0545(10) Uani 1 1 d .
H35 H 0.9212 0.2197 0.6148 0.065 Uiso 1 1 calc R
C40 C 0.7976(4) -0.0271(3) 0.7967(3) 0.0482(9) Uani 1 1 d .
C41 C 0.7591(5) -0.0539(4) 0.7257(3) 0.0653(12) Uani 1 1 d .
H41 H 0.7695 -0.0169 0.6675 0.078 Uiso 1 1 calc R
C42 C 0.7053(6) -0.1351(5) 0.7410(4) 0.0799(16) Uani 1 1 d .
H42 H 0.6791 -0.1516 0.6927 0.096 Uiso 1 1 calc R
C43 C 0.6900(5) -0.1912(5) 0.8250(4) 0.0743(14) Uani 1 1 d .
H43 H 0.6543 -0.2465 0.8345 0.089 Uiso 1 1 calc R
C44 C 0.7277(6) -0.1655(5) 0.8961(4) 0.0762(14) Uani 1 1 d .
H44 H 0.7189 -0.2046 0.9542 0.091 Uiso 1 1 calc R
C45 C 0.7786(5) -0.0818(4) 0.8815(3) 0.0613(11) Uani 1 1 d .
H45 H 0.8004 -0.0619 0.9297 0.074 Uiso 1 1 calc R
C50 C 0.5105(3) 0.4642(4) 0.7132(2) 0.0452(8) Uani 1 1 d .
C51 C 0.5330(3) 0.3615(4) 0.6744(2) 0.0461(8) Uani 1 1 d .
C52 C 0.6178(4) 0.3640(4) 0.6105(2) 0.0450(8) Uani 1 1 d .
C53 C 0.6517(3) 0.4609(3) 0.6119(2) 0.0420(8) Uani 1 1 d .
C54 C 0.5830(4) 0.5235(3) 0.6767(2) 0.0451(8) Uani 1 1 d .
C55 C 0.4180(5) 0.5040(6) 0.7781(3) 0.0778(16) Uani 1 1 d .
H55A H 0.4333 0.4267 0.8266 0.117 Uiso 1 1 calc R
H55B H 0.3325 0.5465 0.748 0.117 Uiso 1 1 calc R
H55C H 0.4287 0.5642 0.8016 0.117 Uiso 1 1 calc R
C56 C 0.4686(5) 0.2819(5) 0.6921(4) 0.0779(15) Uani 1 1 d .
H56A H 0.4759 0.2433 0.7557 0.117 Uiso 1 1 calc R
H56B H 0.5077 0.2128 0.6648 0.117 Uiso 1 1 calc R
H56C H 0.3801 0.3374 0.6673 0.117 Uiso 1 1 calc R
C57 C 0.6512(5) 0.2901(5) 0.5431(3) 0.0712(14) Uani 1 1 d .
H57A H 0.7329 0.2757 0.5262 0.107 Uiso 1 1 calc R
H57B H 0.5876 0.341 0.4909 0.107 Uiso 1 1 calc R
H57C H 0.6544 0.2063 0.569 0.107 Uiso 1 1 calc R
C58 C 0.7262(5) 0.5079(5) 0.5483(3) 0.0699(13) Uani 1 1 d .
H58A H 0.7819 0.5231 0.5808 0.105 Uiso 1 1 calc R
H58B H 0.6684 0.5889 0.503 0.105 Uiso 1 1 calc R
H58C H 0.776 0.4419 0.5203 0.105 Uiso 1 1 calc R
C59 C 0.5774(6) 0.6450(4) 0.6902(4) 0.0756(15) Uani 1 1 d .
H59A H 0.6588 0.6408 0.6839 0.113 Uiso 1 1 calc R
H59B H 0.5569 0.6484 0.7491 0.113 Uiso 1 1 calc R
H59C H 0.5131 0.7229 0.6459 0.113 Uiso 1 1 calc R
C60 C 0.6831(3) 0.2358(3) 0.8736(2) 0.0403(7) Uani 1 1 d .
C61 C 0.6619(4) 0.1935(4) 0.9487(2) 0.0458(8) Uani 1 1 d .
C62 C 0.6504(4) 0.1318(4) 1.0380(2) 0.0465(8) Uani 1 1 d .
C63 C 0.6765(4) 0.1626(5) 1.1119(3) 0.0593(10) Uani 1 1 d .
H63 H 0.6962 0.2303 1.1033 0.071 Uiso 1 1 calc R
C64 C 0.6732(5) 0.0930(7) 1.1979(3) 0.0810(17) Uani 1 1 d .
H64 H 0.6907 0.1147 1.2465 0.097 Uiso 1 1 calc R
C65 C 0.6449(6) -0.0059(7) 1.2123(4) 0.091(2) Uani 1 1 d .
H65 H 0.6451 -0.0532 1.2706 0.109 Uiso 1 1 calc R
C66 C 0.6164(6) -0.0357(6) 1.1422(4) 0.0888(18) Uani 1 1 d .
H66 H 0.5949 -0.1024 1.1522 0.107 Uiso 1 1 calc R
C67 C 0.6188(5) 0.0318(5) 1.0556(3) 0.0683(12) Uani 1 1 d .
H67 H 0.5988 0.0097 1.008 0.082 Uiso 1 1 calc R
O100 O 0.5773(10) 0.9562(9) 0.4775(5) 0.111(4) Uani 0.5 1 d P
O101 O 0.6583(10) 0.8694(9) 0.4888(4) 0.083(2) Uani 0.5 1 d P

loop_
_atom_site_aniso_label
_atom_site_aniso_U_11
_atom_site_aniso_U_22
_atom_site_aniso_U_33
_atom_site_aniso_U_23
_atom_site_aniso_U_13
_atom_site_aniso_U_12
Ru1 0.03422(17) 0.03015(16) 0.02992(16) -0.00685(10) 0.00358(10) -0.01416(12)
P1 0.0378(5) 0.0355(4) 0.0338(4) -0.0117(3) 0.0050(3) -0.0191(4)
P2 0.0379(5) 0.0280(4) 0.0405(4) -0.0072(3) -0.0021(4) -0.0127(4)
C1 0.043(2) 0.0345(16) 0.0428(18) -0.0041(14) -0.0081(15) -0.0148(15)
C2 0.043(2) 0.0408(18) 0.049(2) -0.0088(15) -0.0026(15) -0.0192(16)
C10 0.056(2) 0.0471(19) 0.0386(18) -0.0167(15) 0.0122(16) -0.0308(18)
C11 0.060(3) 0.079(3) 0.055(2) -0.032(2) 0.0118(19) -0.041(2)
C12 0.095(4) 0.104(4) 0.056(3) -0.040(3) 0.014(3) -0.067(4)
C13 0.111(4) 0.099(4) 0.059(3) -0.051(3) 0.038(3) -0.072(4)
C14 0.084(4) 0.073(3) 0.064(3) -0.039(2) 0.035(2) -0.043(3)
C15 0.062(3) 0.055(2) 0.047(2) -0.0209(17) 0.0149(18) -0.034(2)
C20 0.042(2) 0.0429(18) 0.0408(18) -0.0119(14) 0.0082(14) -0.0221(16)
C21 0.056(3) 0.058(2) 0.067(3) -0.027(2) 0.024(2) -0.034(2)
C22 0.079(4) 0.093(4) 0.083(3) -0.038(3) 0.048(3) -0.054(3)
C23 0.094(4) 0.087(4) 0.094(4) -0.023(3) 0.047(3) -0.065(3)
C24 0.106(5) 0.063(3) 0.099(4) -0.027(3) 0.041(3) -0.058(3)
C25 0.070(3) 0.049(2) 0.067(3) -0.023(2) 0.027(2) -0.036(2)
C30 0.044(2) 0.0409(18) 0.054(2) -0.0209(17) -0.0019(16) -0.0141(16)
C31 0.059(3) 0.050(2) 0.083(3) -0.032(2) 0.004(2) -0.013(2)
C32 0.063(3) 0.068(3) 0.107(4) -0.056(3) 0.011(3) -0.010(3)
C33 0.058(3) 0.107(4) 0.088(4) -0.067(4) 0.023(3) -0.024(3)
C34 0.071(3) 0.086(3) 0.064(3) -0.035(3) 0.020(2) -0.033(3)
C35 0.048(2) 0.056(2) 0.054(2) -0.0234(19) 0.0079(18) -0.0178(19)
C40 0.046(2) 0.0327(17) 0.058(2) -0.0092(16) -0.0067(17) -0.0150(16)
C41 0.077(3) 0.056(2) 0.069(3) -0.020(2) -0.007(2) -0.037(2)
C42 0.087(4) 0.066(3) 0.102(4) -0.029(3) -0.012(3) -0.046(3)
C43 0.064(3) 0.052(3) 0.114(4) -0.026(3) 0.005(3) -0.034(2)
C44 0.089(4) 0.064(3) 0.090(4) -0.016(3) 0.012(3) -0.053(3)
C45 0.067(3) 0.052(2) 0.070(3) -0.014(2) 0.002(2) -0.035(2)
C50 0.0295(18) 0.0463(19) 0.0359(17) -0.0048(14) 0.0032(13) -0.0047(15)
C51 0.0332(19) 0.057(2) 0.0407(18) -0.0035(16) -0.0062(14) -0.0219(17)
C52 0.041(2) 0.0409(18) 0.0352(17) -0.0098(14) -0.0069(14) -0.0072(15)
C53 0.0398(19) 0.0374(17) 0.0317(16) 0.0015(13) 0.0020(13) -0.0124(15)
C54 0.045(2) 0.0283(16) 0.0443(19) -0.0050(14) -0.0024(15) -0.0075(15)
C55 0.048(3) 0.086(3) 0.058(3) -0.012(2) 0.021(2) -0.007(2)
C56 0.064(3) 0.076(3) 0.091(4) -0.004(3) -0.012(3) -0.043(3)
C57 0.067(3) 0.071(3) 0.058(3) -0.034(2) -0.012(2) -0.011(2)
C58 0.059(3) 0.074(3) 0.054(2) 0.007(2) 0.012(2) -0.030(2)
C59 0.092(4) 0.038(2) 0.078(3) -0.013(2) -0.007(3) -0.020(2)
C60 0.0397(19) 0.0394(17) 0.0393(17) -0.0087(14) 0.0016(14) -0.0194(15)
C61 0.047(2) 0.051(2) 0.0384(18) -0.0075(15) 0.0052(15) -0.0267(18)
C62 0.041(2) 0.054(2) 0.0379(18) -0.0069(15) 0.0081(15) -0.0222(17)
C63 0.054(3) 0.072(3) 0.046(2) -0.019(2) 0.0104(18) -0.027(2)
C64 0.060(3) 0.117(5) 0.041(2) -0.022(3) 0.007(2) -0.026(3)
C65 0.073(4) 0.107(4) 0.050(3) 0.015(3) 0.020(2) -0.032(3)
C66 0.098(5) 0.095(4) 0.073(4) -0.001(3) 0.031(3) -0.061(4)
C67 0.081(3) 0.081(3) 0.058(3) -0.013(2) 0.020(2) -0.057(3)
O100 0.113(7) 0.082(6) 0.047(4) -0.006(4) 0.014(4) 0.014(5)
O101 0.110(7) 0.093(6) 0.048(4) -0.002(4) 0.017(4) -0.062(5)

loop_
_atom_type_symbol
_atom_type_description
_atom_type_scat_dispersion_real
_atom_type_scat_dispersion_imag
_atom_type_scat_source
C C 0.0033 0.0016 'International Tables Vol C Tables 4.2.6.8 and 6.1.1.4'
H H 0 0 'International Tables Vol C Tables 4.2.6.8 and 6.1.1.4'
P P 0.1023 0.0942 'International Tables Vol C Tables 4.2.6.8 and 6.1.1.4'
Ru Ru -1.2594 0.8363 'International Tables Vol C Tables 4.2.6.8 and 6.1.1.4'
O O 0.0106 0.006 'International Tables Vol C Tables 4.2.6.8 and 6.1.1.4'

loop_
_exptl_crystal_face_index_h
_exptl_crystal_face_index_k
_exptl_crystal_face_index_l
_exptl_crystal_face_perp_dist
6 3 -1 0.132
-6 -3 1 0.148
2 7 -3 0.263
17 -2 1 0.142
-17 -16 6 0.167
-1 -1 8 0.072
-1 7 8 0.3
1 -5 -8 0.204
2 -3 -13 0.167
1 4 -8 0.232
1 1 -10 0.181
-3 -4 -6 0.189
-3 -4 -12 0.178
3 4 7 0.166
-6 0 5 0.206
16 -2 -15 0.16

loop_
_geom_angle_atom_site_label_1
_geom_angle_atom_site_label_2
_geom_angle_atom_site_label_3
_geom_angle
C60 Ru1 C51 98.22(14)
C60 Ru1 C50 90.18(14)
C51 Ru1 C50 37.89(14)
C60 Ru1 C52 133.92(15)
C51 Ru1 C52 37.17(14)
C50 Ru1 C52 61.68(13)
C60 Ru1 C54 116.43(14)
C51 Ru1 C54 62.37(15)
C50 Ru1 C54 36.27(14)
C52 Ru1 C54 61.62(13)
C60 Ru1 P2 81.63(10)
C51 Ru1 P2 110.63(11)
C50 Ru1 P2 146.08(11)
C52 Ru1 P2 101.49(9)
C54 Ru1 P2 160.74(10)
C60 Ru1 C53 151.60(14)
C51 Ru1 C53 62.31(14)
C50 Ru1 C53 61.64(13)
C52 Ru1 C53 36.63(14)
C54 Ru1 C53 37.46(13)
P2 Ru1 C53 123.37(9)
C60 Ru1 P1 85.37(10)
C51 Ru1 P1 165.54(11)
C50 Ru1 P1 128.60(11)
C52 Ru1 P1 140.67(11)
C54 Ru1 P1 103.46(10)
P2 Ru1 P1 83.71(3)
C53 Ru1 P1 108.77(10)
C10 P1 C20 100.18(16)
C10 P1 C2 104.23(18)
C20 P1 C2 102.53(17)
C10 P1 Ru1 118.21(13)
C20 P1 Ru1 119.15(12)
C2 P1 Ru1 110.44(12)
C40 P2 C30 101.39(18)
C40 P2 C1 104.26(17)
C30 P2 C1 102.19(18)
C40 P2 Ru1 118.41(13)
C30 P2 Ru1 120.74(13)
C1 P2 Ru1 107.64(12)
C2 C1 P2 107.7(2)
C2 C1 H1A 110.2
P2 C1 H1A 110.2
C2 C1 H1B 110.2
P2 C1 H1B 110.2
H1A C1 H1B 108.5
C1 C2 P1 111.0(3)
C1 C2 H2A 109.4
P1 C2 H2A 109.4
C1 C2 H2B 109.4
P1 C2 H2B 109.4
H2A C2 H2B 108
C15 C10 C11 118.6(3)
C15 C10 P1 120.0(3)
C11 C10 P1 121.4(3)
C10 C11 C12 120.8(4)
C10 C11 H11 119.6
C12 C11 H11 119.6
C13 C12 C11 119.8(5)
C13 C12 H12 120.1
C11 C12 H12 120.1
C12 C13 C14 119.9(4)
C12 C13 H13 120
C14 C13 H13 120
C13 C14 C15 120.3(5)
C13 C14 H14 119.8
C15 C14 H14 119.8
C10 C15 C14 120.5(4)
C10 C15 H15 119.8
C14 C15 H15 119.8
C25 C20 C21 117.5(4)
C25 C20 P1 121.7(3)
C21 C20 P1 120.8(3)
C22 C21 C20 121.2(4)
C22 C21 H21 119.4
C20 C21 H21 119.4
C23 C22 C21 120.6(4)
C23 C22 H22 119.7
C21 C22 H22 119.7
C22 C23 C24 119.5(4)
C22 C23 H23 120.3
C24 C23 H23 120.3
C23 C24 C25 120.1(5)
C23 C24 H24 120
C25 C24 H24 120
C20 C25 C24 121.2(4)
C20 C25 H25 119.4
C24 C25 H25 119.4
C35 C30 C31 118.6(4)
C35 C30 P2 119.9(3)
C31 C30 P2 121.5(4)
C32 C31 C30 119.6(5)
C32 C31 H31 120.2
C30 C31 H31 120.2
C33 C32 C31 120.6(5)
C33 C32 H32 119.7
C31 C32 H32 119.7
C34 C33 C32 120.6(5)
C34 C33 H33 119.7
C32 C33 H33 119.7
C33 C34 C35 119.5(5)
C33 C34 H34 120.3
C35 C34 H34 120.3
C30 C35 C34 121.1(4)
C30 C35 H35 119.4
C34 C35 H35 119.4
C45 C40 C41 118.1(4)
C45 C40 P2 122.1(3)
C41 C40 P2 119.5(3)
C42 C41 C40 120.2(5)
C42 C41 H41 119.9
C40 C41 H41 119.9
C43 C42 C41 121.3(5)
C43 C42 H42 119.4
C41 C42 H42 119.4
C42 C43 C44 119.2(5)
C42 C43 H43 120.4
C44 C43 H43 120.4
C43 C44 C45 120.1(5)
C43 C44 H44 119.9
C45 C44 H44 119.9
C40 C45 C44 121.0(4)
C40 C45 H45 119.5
C44 C45 H45 119.5
C54 C50 C51 109.1(3)
C54 C50 C55 126.3(4)
C51 C50 C55 124.5(4)
C54 C50 Ru1 72.6(2)
C51 C50 Ru1 70.39(19)
C55 C50 Ru1 125.8(3)
C52 C51 C50 106.5(3)
C52 C51 C56 127.9(4)
C50 C51 C56 125.3(4)
C52 C51 Ru1 72.7(2)
C50 C51 Ru1 71.7(2)
C56 C51 Ru1 125.4(3)
C53 C52 C51 109.2(3)
C53 C52 C57 124.9(4)
C51 C52 C57 125.3(4)
C53 C52 Ru1 72.11(19)
C51 C52 Ru1 70.09(19)
C57 C52 Ru1 130.6(3)
C52 C53 C54 107.1(3)
C52 C53 C58 127.1(4)
C54 C53 C58 125.0(4)
C52 C53 Ru1 71.27(19)
C54 C53 Ru1 70.93(18)
C58 C53 Ru1 130.6(3)
C50 C54 C53 108.0(3)
C50 C54 C59 126.9(4)
C53 C54 C59 124.5(4)
C50 C54 Ru1 71.1(2)
C53 C54 Ru1 71.60(18)
C59 C54 Ru1 129.9(3)
C50 C55 H55A 109.5
C50 C55 H55B 109.5
H55A C55 H55B 109.5
C50 C55 H55C 109.5
H55A C55 H55C 109.5
H55B C55 H55C 109.5
C51 C56 H56A 109.5
C51 C56 H56B 109.5
H56A C56 H56B 109.5
C51 C56 H56C 109.5
H56A C56 H56C 109.5
H56B C56 H56C 109.5
C52 C57 H57A 109.5
C52 C57 H57B 109.5
H57A C57 H57B 109.5
C52 C57 H57C 109.5
H57A C57 H57C 109.5
H57B C57 H57C 109.5
C53 C58 H58A 109.5
C53 C58 H58B 109.5
H58A C58 H58B 109.5
C53 C58 H58C 109.5
H58A C58 H58C 109.5
H58B C58 H58C 109.5
C54 C59 H59A 109.5
C54 C59 H59B 109.5
H59A C59 H59B 109.5
C54 C59 H59C 109.5
H59A C59 H59C 109.5
H59B C59 H59C 109.5
C61 C60 Ru1 179.2(4)
C60 C61 C62 173.8(4)
C67 C62 C63 116.6(4)
C67 C62 C61 120.6(4)
C63 C62 C61 122.7(4)
C64 C63 C62 120.4(5)
C64 C63 H63 119.8
C62 C63 H63 119.8
C65 C64 C63 121.1(5)
C65 C64 H64 119.5
C63 C64 H64 119.5
C66 C65 C64 119.9(5)
C66 C65 H65 120.1
C64 C65 H65 120.1
C65 C66 C67 120.5(6)
C65 C66 H66 119.7
C67 C66 H66 119.7
C66 C67 C62 121.5(5)
C66 C67 H67 119.3
C62 C67 H67 119.3

loop_
_geom_bond_atom_site_label_1
_geom_bond_atom_site_label_2
_geom_bond_distance
Ru1 C60 2.010(3)
Ru1 C51 2.213(3)
Ru1 C50 2.231(3)
Ru1 C52 2.248(3)
Ru1 C54 2.250(3)
Ru1 P2 2.2563(9)
Ru1 C53 2.259(3)
Ru1 P1 2.2625(9)
P1 C10 1.839(3)
P1 C20 1.840(4)
P1 C2 1.848(4)
P2 C40 1.833(4)
P2 C30 1.836(4)
P2 C1 1.837(3)
C1 C2 1.527(5)
C1 H1A 0.97
C1 H1B 0.97
C2 H2A 0.97
C2 H2B 0.97
C10 C15 1.376(6)
C10 C11 1.387(6)
C11 C12 1.395(6)
C11 H11 0.93
C12 C13 1.371(8)
C12 H12 0.93
C13 C14 1.371(8)
C13 H13 0.93
C14 C15 1.396(5)
C14 H14 0.93
C15 H15 0.93
C20 C25 1.384(5)
C20 C21 1.388(5)
C21 C22 1.381(6)
C21 H21 0.93
C22 C23 1.363(7)
C22 H22 0.93
C23 C24 1.375(7)
C23 H23 0.93
C24 C25 1.386(6)
C24 H24 0.93
C25 H25 0.93
C30 C35 1.368(6)
C30 C31 1.398(5)
C31 C32 1.381(7)
C31 H31 0.93
C32 C33 1.362(9)
C32 H32 0.93
C33 C34 1.356(8)
C33 H33 0.93
C34 C35 1.390(6)
C34 H34 0.93
C35 H35 0.93
C40 C45 1.375(6)
C40 C41 1.387(6)
C41 C42 1.378(7)
C41 H41 0.93
C42 C43 1.355(8)
C42 H42 0.93
C43 C44 1.374(7)
C43 H43 0.93
C44 C45 1.379(6)
C44 H44 0.93
C45 H45 0.93
C50 C54 1.395(6)
C50 C51 1.443(5)
C50 C55 1.495(5)
C51 C52 1.422(5)
C51 C56 1.466(6)
C52 C53 1.416(5)
C52 C57 1.500(5)
C53 C54 1.448(5)
C53 C58 1.501(5)
C54 C59 1.510(5)
C55 H55A 0.96
C55 H55B 0.96
C55 H55C 0.96
C56 H56A 0.96
C56 H56B 0.96
C56 H56C 0.96
C57 H57A 0.96
C57 H57B 0.96
C57 H57C 0.96
C58 H58A 0.96
C58 H58B 0.96
C58 H58C 0.96
C59 H59A 0.96
C59 H59B 0.96
C59 H59C 0.96
C60 C61 1.218(5)
C61 C62 1.428(5)
C62 C67 1.387(6)
C62 C63 1.393(6)
C63 C64 1.383(7)
C63 H63 0.93
C64 C65 1.350(9)
C64 H64 0.93
C65 C66 1.343(9)
C65 H65 0.93
C66 C67 1.379(7)
C66 H66 0.93
C67 H67 0.93
O100 O101 1.005(10)
